data_7204926
loop_
_publ_author_name
'Uruichi, Mikio'
'Yakushi, Kyuya'
'Yamashita, Yoshiro'

_publ_contact_author
;
    ENTER NAME
 ENTER ADDRESS
;
_publ_section_title
;
 Optical properties and metal--insulator transitions in organic metals
 (BEDT-ATD)2X(solvent) (X = PF6, AsF6, BF4; solvent = THF, DHF, DO)
 [BEDT-ATD =
 4,11-bis(4',5'-ethylenedithio-1',3'-dithiol-2'-ylidene)-4,11-dihydroanthra[2,3-c][1,2,5]thiadiazole]
;
_journal_issue 12
_journal_name_full 'Journal of Materials Chemistry'
_journal_page_first 2716
_journal_paper_doi 10.1039/b002904l
_journal_volume 10
_journal_year 2000
_chemical_formula_sum 'C52 H34 F6 N4 O P S18'
_chemical_formula_weight 1452.91
_space_group_IT_number 14
_symmetry_cell_setting monoclinic
_symmetry_Int_Tables_number 14
_symmetry_space_group_name_Hall '-P 2yab'
_symmetry_space_group_name_H-M 'P 1 21/a 1'
_audit_creation_date 'Tue Aug 23 15:22:53 2000'
_audit_creation_method 'from TEXRAY.INF file'
_cell_angle_alpha 90
_cell_angle_beta 103.590(4)
_cell_angle_gamma 90
_cell_formula_units_Z 2
_cell_length_a 27.866(1)
_cell_length_b 7.926(1)
_cell_length_c 13.3035(6)
_cell_measurement_reflns_used 0
_cell_measurement_temperature 297.0
_cell_measurement_theta_max 0.0
_cell_measurement_theta_min 0.0
_cell_volume 2856.0(4)
_computing_cell_refinement 'MSC/AFC Diffractometer Control'
_computing_data_collection 'MSC/AFC Diffractometer Control'
_computing_data_reduction teXsan
_computing_publication_material teXsan
_computing_structure_refinement teXsan
_computing_structure_solution SHELXS86
_diffrn_ambient_temperature 297.0
_diffrn_measurement_device 'Rigaku RAXISII'
_diffrn_orient_matrix_UB_11 0.00000
_diffrn_orient_matrix_UB_12 0.00000
_diffrn_orient_matrix_UB_13 0.00000
_diffrn_orient_matrix_UB_21 0.00000
_diffrn_orient_matrix_UB_22 0.00000
_diffrn_orient_matrix_UB_23 0.00000
_diffrn_orient_matrix_UB_31 0.00000
_diffrn_orient_matrix_UB_32 0.00000
_diffrn_orient_matrix_UB_33 0.00000
_diffrn_radiation_detector 'Imaging Plate'
_diffrn_radiation_monochromator graphite
_diffrn_radiation_source 'Rigaku rotating anode'
_diffrn_radiation_type 'Mo K\a'
_diffrn_radiation_wavelength 0.7107
_diffrn_reflns_av_R_equivalents 0.00
_diffrn_reflns_av_sigmaI/netI 0.112
_diffrn_reflns_limit_h_max 33
_diffrn_reflns_limit_h_min 0
_diffrn_reflns_limit_k_max 9
_diffrn_reflns_limit_k_min 0
_diffrn_reflns_limit_l_max 15
_diffrn_reflns_limit_l_min -16
_diffrn_reflns_number 4597
_diffrn_reflns_reduction_process 'Lp corrections applied'
_diffrn_reflns_theta_max 0.00
_diffrn_reflns_theta_min 0.00
_diffrn_standards_decay_% 0.00
_diffrn_standards_interval_count 0
_diffrn_standards_number 0
_exptl_absorpt_coefficient_mu 0.000
_exptl_absorpt_correction_type none
_exptl_crystal_colour black
_exptl_crystal_density_diffrn 1.689
_exptl_crystal_density_meas ?
_exptl_crystal_description needle
_exptl_crystal_F_000 1478.00
_exptl_crystal_size_max 0.500
_exptl_crystal_size_mid 0.100
_exptl_crystal_size_min 0.050
_refine_diff_density_max 0.63
_refine_diff_density_min -0.62
_refine_ls_extinction_coef 0.012(1)
_refine_ls_extinction_method 'Zachariasen(1967) type 2 Gaussian isotropic'
_refine_ls_goodness_of_fit_obs 2.455
_refine_ls_hydrogen_treatment noref
_refine_ls_matrix_type full
_refine_ls_number_constraints 0
_refine_ls_number_parameters 377
_refine_ls_number_reflns 3439
_refine_ls_number_restraints 0
_refine_ls_R_factor_obs 0.0773
_refine_ls_shift/esd_max 0.9890
_refine_ls_shift/esd_mean 0.0540
_refine_ls_structure_factor_coef F
_refine_ls_weighting_details 'w = 1/[\s^2^(Fo) + 0.00022|Fo|^2^]'
_refine_ls_weighting_scheme calc
_refine_ls_wR_factor_obs 0.1034
_reflns_number_observed 3439
_reflns_number_total 4597
_reflns_observed_criterion >3.0sigma(I)
_cod_data_source_file b002904l.txt
_cod_data_source_block (BEDT-ATD)2PF6(DHF),297K
_cod_depositor_comments
;
The following automatic conversions were performed:

'_refine_ls_weighting_scheme' value 'w = 1/[\s^2^(Fo) +
0.00022|Fo|^2^]' was changed to 'calc'. New tag
'_refine_ls_weighting_details' was created. The value of the new tag
was set to 'w = 1/[\s^2^(Fo) + 0.00022|Fo|^2^]'.

Automatic conversion script
Id: cif_fix_values 3143 2015-03-26 13:38:13Z robertas 
;
_cod_original_cell_volume 2855.9700
_cod_original_sg_symbol_H-M 'P 21/a     '
_cod_original_formula_sum 'C52 H34 F6 N4 O P S18 '
_cod_database_code 7204926

loop_
_symmetry_equiv_pos_as_xyz
'   +x,   +y,   +z'
'1/2-x,1/2+y,   -z'
'   -x,   -y,   -z'
'1/2+x,1/2-y,   +z'

loop_
_atom_site_aniso_label
_atom_site_aniso_U_11
_atom_site_aniso_U_22
_atom_site_aniso_U_33
_atom_site_aniso_U_12
_atom_site_aniso_U_13
_atom_site_aniso_U_23
S(1) 0.041(1) 0.083(2) 0.040(1) 0.012(1) 0.0107(9) 0.016(1)
S(2) 0.0324(9) 0.057(2) 0.0342(10) 0.0012(10) 0.0100(8) 0.0076(9)
S(3) 0.037(1) 0.048(2) 0.0349(10) 0.0029(9) 0.0101(8) 0.0069(9)
S(4) 0.040(1) 0.074(2) 0.058(1) -0.005(1) 0.0140(10) 0.017(1)
S(5) 0.054(1) 0.053(2) 0.043(1) 0.001(1) 0.0139(10) 0.013(1)
S(6) 0.041(1) 0.052(2) 0.0342(10) 0.0027(10) 0.0115(8) 0.0002(9)
S(7) 0.037(1) 0.048(2) 0.038(1) 0.0041(9) 0.0121(8) 0.0061(9)
S(8) 0.057(1) 0.089(2) 0.041(1) 0.002(1) 0.015(1) -0.015(1)
S(9) 0.050(1) 0.054(2) 0.055(1) 0.011(1) 0.026(1) 0.002(1)
P(1) 0.051(2) 0.080(3) 0.063(2) 0.020(2) 0.017(2) -0.008(2)
F(1) 0.128(6) 0.20(1) 0.070(4) 0.038(6) 0.045(4) 0.004(5)
F(2) 0.062(4) 0.160(8) 0.114(5) 0.038(4) 0.038(4) 0.025(5)
F(3) 0.130(7) 0.083(7) 0.201(9) -0.017(5) 0.053(7) -0.017(6)
O(1) 0.11(2) 0.04(1) 0.21(2) -0.01(1) 0.11(2) -0.02(1)
N(1) 0.040(4) 0.070(6) 0.029(3) 0.007(4) 0.007(3) 0.008(3)
N(2) 0.045(4) 0.056(6) 0.039(4) 0.012(4) 0.014(3) 0.002(3)
C(1) 0.030(4) 0.044(5) 0.032(4) 0.009(3) 0.013(3) -0.001(3)
C(2) 0.029(4) 0.040(5) 0.029(4) -0.001(3) 0.009(3) -0.001(3)
C(3) 0.034(4) 0.035(5) 0.030(3) 0.006(3) 0.010(3) -0.005(3)
C(4) 0.036(4) 0.036(5) 0.024(3) 0.003(3) 0.009(3) 0.001(3)
C(5) 0.032(4) 0.040(6) 0.040(4) 0.001(3) 0.014(3) 0.003(4)
C(6) 0.043(4) 0.030(5) 0.041(4) 0.001(4) 0.007(4) 0.006(4)
C(7) 0.050(5) 0.069(7) 0.031(4) -0.001(5) -0.002(4) 0.002(4)
C(8) 0.052(6) 0.086(9) 0.056(6) -0.011(6) -0.018(5) 0.019(6)
C(9) 0.038(5) 0.13(1) 0.039(5) -0.026(6) -0.004(4) 0.013(5)
C(10) 0.041(5) 0.071(8) 0.050(5) -0.007(5) 0.006(4) 0.004(5)
C(11) 0.034(4) 0.045(6) 0.034(4) -0.003(4) 0.005(3) 0.007(4)
C(12) 0.029(4) 0.048(6) 0.042(4) 0.000(4) 0.012(3) 0.003(4)
C(13) 0.033(4) 0.028(5) 0.048(4) 0.002(3) 0.009(4) -0.001(4)
C(14) 0.033(4) 0.037(5) 0.029(4) 0.000(3) 0.009(3) 0.001(3)
C(15) 0.037(4) 0.034(5) 0.043(4) 0.002(4) 0.017(3) 0.002(4)
C(16) 0.037(4) 0.031(5) 0.033(4) 0.000(3) 0.002(3) 0.001(3)
C(17) 0.038(4) 0.053(6) 0.030(4) 0.001(4) 0.016(3) 0.003(4)
C(18) 0.050(5) 0.040(6) 0.039(4) 0.000(4) 0.020(4) 0.001(4)
C(19) 0.046(5) 0.051(7) 0.102(8) -0.010(5) 0.014(5) 0.015(6)
C(20) 0.070(6) 0.100(10) 0.041(5) -0.020(6) 0.023(5) 0.009(5)
C(21) 0.044(4) 0.045(6) 0.040(4) 0.001(4) 0.009(4) -0.009(4)
C(22) 0.053(5) 0.035(6) 0.057(5) 0.003(4) 0.032(4) 0.002(4)
C(23) 0.067(6) 0.065(8) 0.041(4) -0.004(5) 0.026(4) -0.011(5)
C(24) 0.072(6) 0.046(7) 0.073(6) 0.007(5) 0.025(5) -0.013(5)
C(25) 0.070(7) 0.067(9) 0.116(10) -0.012(7) 0.008(8) 0.008(8)
C(26) 0.18(2) 0.19(2) 0.10(1) -0.05(2) 0.05(1) 0.02(1)

loop_
_atom_site_label
_atom_site_fract_x
_atom_site_fract_y
_atom_site_fract_z
_atom_site_U_iso_or_equiv
_atom_site_thermal_displace_type
_atom_site_calc_flag
_atom_site_calc_attached_atom
_atom_site_occupancy
_atom_site_refinement_flags
S1 0.38618(8) 0.1552(4) 0.2327(2) 0.0545(7) Uani d . 1.00 .
S2 0.40668(7) 0.3574(3) -0.0508(1) 0.0407(6) Uani d . 1.00 .
S3 0.32123(7) 0.4270(3) -0.2207(1) 0.0397(6) Uani d . 1.00 .
S4 0.47996(8) 0.5185(4) -0.1477(2) 0.0568(7) Uani d . 1.00 .
S5 0.37709(8) 0.5918(3) -0.3570(2) 0.0494(7) Uani d . 1.00 .
S6 0.25650(7) 0.3199(3) 0.3210(1) 0.0419(6) Uani d . 1.00 .
S7 0.16786(7) 0.4056(3) 0.1644(1) 0.0405(6) Uani d . 1.00 .
S8 0.22456(9) 0.4692(4) 0.4959(2) 0.0615(8) Uani d . 1.00 .
S9 0.11563(8) 0.5711(3) 0.3065(2) 0.0506(7) Uani d . 1.00 .
P1 0.0000 0.5000 0.5000 0.064(1) Uani d . 0.50 S
F1 0.0031(3) 0.505(1) 0.3829(5) 0.129(3) Uani d . 1.00 .
F2 0.0557(2) 0.445(1) 0.5295(5) 0.109(3) Uani d . 1.00 .
F3 0.0163(3) 0.690(1) 0.5136(8) 0.135(4) Uani d . 1.00 .
O1 0.0413(7) 0.452(2) 0.085(2) 0.111(8) Uani d . 0.50 .
N1 0.3808(2) 0.198(1) 0.1110(5) 0.047(2) Uani d . 1.00 .
N2 0.3287(2) 0.1811(10) 0.2390(5) 0.046(2) Uani d . 1.00 .
C1 0.3327(2) 0.232(1) 0.0711(5) 0.034(2) Uani d . 1.00 .
C2 0.3120(3) 0.277(1) -0.0386(5) 0.033(2) Uani d . 1.00 .
C3 0.3431(3) 0.342(1) -0.0971(5) 0.033(2) Uani d . 1.00 .
C4 0.2580(3) 0.258(1) -0.0706(5) 0.032(2) Uani d . 1.00 .
C5 0.2358(3) 0.231(1) -0.1765(6) 0.037(2) Uani d . 1.00 .
C6 0.1843(3) 0.199(1) -0.2096(6) 0.038(2) Uani d . 1.00 .
C7 0.1627(3) 0.164(1) -0.3165(6) 0.052(3) Uani d . 1.00 .
C8 0.1130(3) 0.135(2) -0.3447(7) 0.069(3) Uani d . 1.00 .
C9 0.0840(3) 0.136(2) -0.2777(6) 0.070(3) Uani d . 1.00 .
C10 0.1034(3) 0.164(1) -0.1700(7) 0.055(3) Uani d . 1.00 .
C11 0.1553(3) 0.197(1) -0.1371(6) 0.038(2) Uani d . 1.00 .
C12 0.1783(3) 0.221(1) -0.0338(6) 0.039(2) Uani d . 1.00 .
C13 0.2286(3) 0.251(1) 0.0032(6) 0.036(2) Uani d . 1.00 .
C14 0.2515(3) 0.265(1) 0.1114(5) 0.033(2) Uani d . 1.00 .
C15 0.2276(3) 0.321(1) 0.1919(6) 0.037(2) Uani d . 1.00 .
C16 0.3031(3) 0.222(1) 0.1420(5) 0.035(2) Uani d . 1.00 .
C17 0.4176(3) 0.468(1) -0.1574(5) 0.039(2) Uani d . 1.00 .
C18 0.3780(3) 0.499(1) -0.2346(6) 0.041(2) Uani d . 1.00 .
C19 0.4741(3) 0.658(1) -0.2565(9) 0.067(3) Uani d . 1.00 .
C20 0.4433(4) 0.591(2) -0.3552(7) 0.068(3) Uani d . 1.00 .
C21 0.2121(3) 0.433(1) 0.3632(6) 0.043(2) Uani d . 1.00 .
C22 0.1701(3) 0.472(1) 0.2873(6) 0.045(3) Uani d . 1.00 .
C23 0.1641(3) 0.513(1) 0.5153(6) 0.055(3) Uani d . 1.00 .
C24 0.1364(4) 0.644(1) 0.4391(8) 0.062(3) Uani d . 1.00 .
C25 -0.0017(5) 0.534(2) 0.080(1) 0.087(4) Uani d . 1.00 .
C26 0.0449(7) 0.412(3) 0.004(1) 0.153(8) Uani d . 1.00 .
H1 0.2557 0.2341 -0.2257 0.0441 Uiso calc . 1.00 .
H2 0.1822 0.1619 -0.3663 0.0635 Uiso calc . 1.00 .
H3 0.0984 0.1143 -0.4154 0.0829 Uiso calc . 1.00 .
H4 0.0496 0.1163 -0.3025 0.0829 Uiso calc . 1.00 .
H5 0.0827 0.1618 -0.1218 0.0663 Uiso calc . 1.00 .
H6 0.1584 0.2166 0.0153 0.0474 Uiso calc . 1.00 .
H7 0.5062 0.6807 -0.2657 0.0810 Uiso calc . 1.00 .
H8 0.4597 0.7609 -0.2400 0.0810 Uiso calc . 1.00 .
H9 0.4482 0.6596 -0.4103 0.0814 Uiso calc . 1.00 .
H10 0.4530 0.4790 -0.3640 0.0814 Uiso calc . 1.00 .
H11 0.1673 0.5548 0.5832 0.0658 Uiso calc . 1.00 .
H12 0.1455 0.4118 0.5063 0.0658 Uiso calc . 1.00 .
H13 0.1085 0.6797 0.4620 0.0746 Uiso calc . 1.00 .
H14 0.1580 0.7375 0.4389 0.0746 Uiso calc . 1.00 .
H15 -0.0168 0.4657 0.1251 0.1019 Uiso calc . 1.00 .
H16 0.0096 0.6367 0.1198 0.1019 Uiso calc . 1.00 .
H17 0.0768 0.4460 -0.0098 0.1744 Uiso calc . 1.00 .
H18 0.0483 0.2822 0.0031 0.1744 Uiso calc . 1.00 .

loop_
_atom_type_symbol
_atom_type_oxidation_number
_atom_type_number_in_cell
_atom_type_scat_dispersion_real
_atom_type_scat_dispersion_imag
_atom_type_scat_source
C 0 104 0.003 0.002
;International Tables for Crystallography
(1992, Vol. C, Tables 4.2.6.8 and 6.1.1.1)
;
H 0 68 0.000 0.000
;International Tables for Crystallography
(1992, Vol. C, Table 6.1.1.2)
;
O 0 2 0.011 0.006
;International Tables for Crystallography
(1992, Vol. C, Tables 4.2.6.8 and 6.1.1.1)
;
N 0 8 0.006 0.003
;International Tables for Crystallography
(1992, Vol. C, Tables 4.2.6.8 and 6.1.1.1)
;
S 0 36 0.125 0.123
;International Tables for Crystallography
(1992, Vol. C, Tables 4.2.6.8 and 6.1.1.1)
;
P 0 2 0.102 0.094
;International Tables for Crystallography
(1992, Vol. C, Tables 4.2.6.8 and 6.1.1.1)
;
F 0 12 0.017 0.010
;International Tables for Crystallography
(1992, Vol. C, Tables 4.2.6.8 and 6.1.1.1)
;

loop_
_geom_angle_atom_site_label_1
_geom_angle_atom_site_label_2
_geom_angle_atom_site_label_3
_geom_angle
_geom_angle_site_symmetry_1
_geom_angle_site_symmetry_2
_geom_angle_site_symmetry_3
_geom_angle_publ_flag
N(1) S(1) N(2) 99.3(3) 1_555 1_555 1_555 yes
C(3) S(2) C(17) 96.0(4) 1_555 1_555 1_555 yes
C(3) S(3) C(18) 95.9(4) 1_555 1_555 1_555 yes
C(17) S(4) C(19) 100.4(4) 1_555 1_555 1_555 yes
C(18) S(5) C(20) 100.8(4) 1_555 1_555 1_555 yes
C(15) S(6) C(21) 96.8(4) 1_555 1_555 1_555 yes
C(15) S(7) C(22) 95.7(4) 1_555 1_555 1_555 yes
C(21) S(8) C(23) 102.0(4) 1_555 1_555 1_555 yes
C(22) S(9) C(24) 101.2(4) 1_555 1_555 1_555 yes
F(1) P(1) F(1) 180.0 1_555 1_555 3_566 yes
F(1) P(1) F(2) 88.4(4) 1_555 1_555 1_555 yes
F(1) P(1) F(2) 91.6(4) 1_555 1_555 3_566 yes
F(1) P(1) F(3) 90.6(5) 1_555 1_555 1_555 yes
F(1) P(1) F(3) 89.4(5) 1_555 1_555 3_566 yes
F(1) P(1) F(2) 91.6(4) 3_566 1_555 1_555 yes
F(1) P(1) F(2) 88.4(4) 3_566 1_555 3_566 yes
F(1) P(1) F(3) 89.4(5) 3_566 1_555 1_555 yes
F(1) P(1) F(3) 90.6(5) 3_566 1_555 3_566 yes
F(2) P(1) F(2) 180.0 1_555 1_555 3_566 yes
F(2) P(1) F(3) 89.8(4) 1_555 1_555 1_555 yes
F(2) P(1) F(3) 90.2(4) 1_555 1_555 3_566 yes
F(2) P(1) F(3) 90.2(4) 3_566 1_555 1_555 yes
F(2) P(1) F(3) 89.8(4) 3_566 1_555 3_566 yes
F(3) P(1) F(3) 180.0 1_555 1_555 3_566 yes
C(25) O(1) C(26) 111(2) 1_555 1_555 1_555 yes
S(1) N(1) C(1) 106.5(5) 1_555 1_555 1_555 yes
S(1) N(2) C(16) 106.4(5) 1_555 1_555 1_555 yes
N(1) C(1) C(2) 123.8(6) 1_555 1_555 1_555 yes
N(1) C(1) C(16) 114.5(6) 1_555 1_555 1_555 yes
C(2) C(1) C(16) 121.7(6) 1_555 1_555 1_555 yes
C(1) C(2) C(3) 119.4(6) 1_555 1_555 1_555 yes
C(1) C(2) C(4) 113.2(6) 1_555 1_555 1_555 yes
C(3) C(2) C(4) 127.2(7) 1_555 1_555 1_555 yes
S(2) C(3) S(3) 114.0(4) 1_555 1_555 1_555 yes
S(2) C(3) C(2) 123.0(6) 1_555 1_555 1_555 yes
S(3) C(3) C(2) 122.9(6) 1_555 1_555 1_555 yes
C(2) C(4) C(5) 118.8(6) 1_555 1_555 1_555 yes
C(2) C(4) C(13) 121.4(7) 1_555 1_555 1_555 yes
C(5) C(4) C(13) 119.5(7) 1_555 1_555 1_555 yes
C(4) C(5) C(6) 120.6(6) 1_555 1_555 1_555 yes
C(4) C(5) H(1) 119.4(7) 1_555 1_555 1_555 no
C(6) C(5) H(1) 120.0(7) 1_555 1_555 1_555 no
C(5) C(6) C(7) 120.0(7) 1_555 1_555 1_555 yes
C(5) C(6) C(11) 119.6(7) 1_555 1_555 1_555 yes
C(7) C(6) C(11) 120.3(7) 1_555 1_555 1_555 yes
C(6) C(7) C(8) 117.9(8) 1_555 1_555 1_555 yes
C(6) C(7) H(2) 121.2(8) 1_555 1_555 1_555 no
C(8) C(7) H(2) 121.0(8) 1_555 1_555 1_555 no
C(7) C(8) C(9) 123.3(9) 1_555 1_555 1_555 yes
C(7) C(8) H(3) 118.3(10) 1_555 1_555 1_555 no
C(9) C(8) H(3) 118.4(9) 1_555 1_555 1_555 no
C(8) C(9) C(10) 121.7(8) 1_555 1_555 1_555 yes
C(8) C(9) H(4) 119.1(9) 1_555 1_555 1_555 no
C(10) C(9) H(4) 119.1(8) 1_555 1_555 1_555 no
C(9) C(10) C(11) 116.9(7) 1_555 1_555 1_555 yes
C(9) C(10) H(5) 121.7(8) 1_555 1_555 1_555 no
C(11) C(10) H(5) 121.4(8) 1_555 1_555 1_555 no
C(6) C(11) C(10) 119.9(7) 1_555 1_555 1_555 yes
C(6) C(11) C(12) 118.3(7) 1_555 1_555 1_555 yes
C(10) C(11) C(12) 121.7(7) 1_555 1_555 1_555 yes
C(11) C(12) C(13) 124.6(7) 1_555 1_555 1_555 yes
C(11) C(12) H(6) 117.9(7) 1_555 1_555 1_555 no
C(13) C(12) H(6) 117.5(8) 1_555 1_555 1_555 no
C(4) C(13) C(12) 117.3(7) 1_555 1_555 1_555 yes
C(4) C(13) C(14) 119.8(6) 1_555 1_555 1_555 yes
C(12) C(13) C(14) 122.8(7) 1_555 1_555 1_555 yes
C(13) C(14) C(15) 126.0(6) 1_555 1_555 1_555 yes
C(13) C(14) C(16) 116.4(6) 1_555 1_555 1_555 yes
C(15) C(14) C(16) 117.6(6) 1_555 1_555 1_555 yes
S(6) C(15) S(7) 114.2(4) 1_555 1_555 1_555 yes
S(6) C(15) C(14) 123.1(6) 1_555 1_555 1_555 yes
S(7) C(15) C(14) 122.7(6) 1_555 1_555 1_555 yes
N(2) C(16) C(1) 113.3(6) 1_555 1_555 1_555 yes
N(2) C(16) C(14) 126.2(7) 1_555 1_555 1_555 yes
C(1) C(16) C(14) 120.4(6) 1_555 1_555 1_555 yes
S(2) C(17) S(4) 114.2(4) 1_555 1_555 1_555 yes
S(2) C(17) C(18) 116.3(6) 1_555 1_555 1_555 yes
S(4) C(17) C(18) 129.4(6) 1_555 1_555 1_555 yes
S(3) C(18) S(5) 114.6(5) 1_555 1_555 1_555 yes
S(3) C(18) C(17) 117.7(6) 1_555 1_555 1_555 yes
S(5) C(18) C(17) 127.5(6) 1_555 1_555 1_555 yes
S(4) C(19) C(20) 114.2(7) 1_555 1_555 1_555 yes
S(4) C(19) H(7) 108.0(8) 1_555 1_555 1_555 no
S(4) C(19) H(8) 107.6(8) 1_555 1_555 1_555 no
C(20) C(19) H(7) 108(1) 1_555 1_555 1_555 no
C(20) C(19) H(8) 108.9(10) 1_555 1_555 1_555 no
H(7) C(19) H(8) 109(1) 1_555 1_555 1_555 no
S(5) C(20) C(19) 112.2(7) 1_555 1_555 1_555 yes
S(5) C(20) H(9) 108.2(8) 1_555 1_555 1_555 no
S(5) C(20) H(10) 108.7(8) 1_555 1_555 1_555 no
C(19) C(20) H(9) 108.3(10) 1_555 1_555 1_555 no
C(19) C(20) H(10) 109.0(10) 1_555 1_555 1_555 no
H(9) C(20) H(10) 110.5(9) 1_555 1_555 1_555 no
S(6) C(21) S(8) 115.3(5) 1_555 1_555 1_555 yes
S(6) C(21) C(22) 115.1(6) 1_555 1_555 1_555 yes
S(8) C(21) C(22) 129.5(6) 1_555 1_555 1_555 yes
S(7) C(22) S(9) 115.7(5) 1_555 1_555 1_555 yes
S(7) C(22) C(21) 117.7(6) 1_555 1_555 1_555 yes
S(9) C(22) C(21) 126.4(6) 1_555 1_555 1_555 yes
S(8) C(23) C(24) 112.4(6) 1_555 1_555 1_555 yes
S(8) C(23) H(11) 108.9(7) 1_555 1_555 1_555 no
S(8) C(23) H(12) 108.7(7) 1_555 1_555 1_555 no
C(24) C(23) H(11) 108.3(9) 1_555 1_555 1_555 no
C(24) C(23) H(12) 108.4(8) 1_555 1_555 1_555 no
H(11) C(23) H(12) 110.1(8) 1_555 1_555 1_555 no
S(9) C(24) C(23) 114.9(7) 1_555 1_555 1_555 yes
S(9) C(24) H(13) 108.1(8) 1_555 1_555 1_555 no
S(9) C(24) H(14) 107.5(7) 1_555 1_555 1_555 no
C(23) C(24) H(13) 108.4(9) 1_555 1_555 1_555 no
C(23) C(24) H(14) 107.9(9) 1_555 1_555 1_555 no
H(13) C(24) H(14) 110.0(10) 1_555 1_555 1_555 no
O(1) C(25) C(26) 135(1) 1_555 1_555 3_565 yes
O(1) C(25) H(15) 102(1) 1_555 1_555 1_555 no
O(1) C(25) H(16) 101(1) 1_555 1_555 1_555 no
C(26) C(25) H(15) 103(1) 3_565 1_555 1_555 no
C(26) C(25) H(16) 105(1) 3_565 1_555 1_555 no
H(15) C(25) H(16) 104(1) 1_555 1_555 1_555 no
O(1) C(26) C(25) 112(2) 1_555 1_555 3_565 yes
O(1) C(26) H(17) 112(2) 1_555 1_555 1_555 no
O(1) C(26) H(18) 108(1) 1_555 1_555 1_555 no
C(25) C(26) H(17) 112(1) 3_565 1_555 1_555 no
C(25) C(26) H(18) 109(1) 3_565 1_555 1_555 no
H(17) C(26) H(18) 100(1) 1_555 1_555 1_555 no

loop_
_geom_bond_atom_site_label_1
_geom_bond_atom_site_label_2
_geom_bond_distance
_geom_bond_site_symmetry_1
_geom_bond_site_symmetry_2
_geom_bond_publ_flag
S(1) N(1) 1.627(6) 1_555 1_555 yes
S(1) N(2) 1.638(7) 1_555 1_555 yes
S(2) C(3) 1.739(7) 1_555 1_555 yes
S(2) C(17) 1.754(7) 1_555 1_555 yes
S(3) C(3) 1.748(7) 1_555 1_555 yes
S(3) C(18) 1.733(8) 1_555 1_555 yes
S(4) C(17) 1.758(8) 1_555 1_555 yes
S(4) C(19) 1.80(1) 1_555 1_555 yes
S(5) C(18) 1.781(7) 1_555 1_555 yes
S(5) C(20) 1.839(10) 1_555 1_555 yes
S(6) C(15) 1.718(8) 1_555 1_555 yes
S(6) C(21) 1.727(8) 1_555 1_555 yes
S(7) C(15) 1.751(8) 1_555 1_555 yes
S(7) C(22) 1.704(8) 1_555 1_555 yes
S(8) C(21) 1.740(8) 1_555 1_555 yes
S(8) C(23) 1.797(9) 1_555 1_555 yes
S(9) C(22) 1.781(8) 1_555 1_555 yes
S(9) C(24) 1.818(10) 1_555 1_555 yes
P(1) F(1) 1.581(6) 1_555 1_555 yes
P(1) F(1) 1.581(6) 1_555 3_566 yes
P(1) F(2) 1.570(6) 1_555 1_555 yes
P(1) F(2) 1.570(6) 1_555 3_566 yes
P(1) F(3) 1.573(9) 1_555 1_555 yes
P(1) F(3) 1.573(9) 1_555 3_566 yes
O(1) C(25) 1.35(2) 1_555 1_555 yes
O(1) C(26) 1.14(2) 1_555 1_555 yes
N(1) C(1) 1.347(9) 1_555 1_555 yes
N(2) C(16) 1.358(9) 1_555 1_555 yes
C(1) C(2) 1.482(9) 1_555 1_555 yes
C(1) C(16) 1.393(10) 1_555 1_555 yes
C(2) C(3) 1.392(9) 1_555 1_555 yes
C(2) C(4) 1.472(9) 1_555 1_555 yes
C(4) C(5) 1.416(10) 1_555 1_555 yes
C(4) C(13) 1.421(10) 1_555 1_555 yes
C(5) C(6) 1.42(1) 1_555 1_555 yes
C(6) C(7) 1.43(1) 1_555 1_555 yes
C(6) C(11) 1.40(1) 1_555 1_555 yes
C(7) C(8) 1.37(1) 1_555 1_555 yes
C(8) C(9) 1.34(1) 1_555 1_555 yes
C(9) C(10) 1.42(1) 1_555 1_555 yes
C(10) C(11) 1.43(1) 1_555 1_555 yes
C(11) C(12) 1.39(1) 1_555 1_555 yes
C(12) C(13) 1.392(10) 1_555 1_555 yes
C(13) C(14) 1.43(1) 1_555 1_555 yes
C(14) C(15) 1.457(9) 1_555 1_555 yes
C(14) C(16) 1.441(10) 1_555 1_555 yes
C(17) C(18) 1.34(1) 1_555 1_555 yes
C(19) C(20) 1.49(1) 1_555 1_555 yes
C(21) C(22) 1.39(1) 1_555 1_555 yes
C(23) C(24) 1.53(1) 1_555 1_555 yes
C(25) C(26) 1.50(2) 1_555 3_565 yes

loop_
_geom_contact_atom_site_label_1
_geom_contact_atom_site_label_2
_geom_contact_distance
_geom_contact_site_symmetry_1
_geom_contact_site_symmetry_2
_geom_contact_publ_flag
S(2) O(1) 3.60(2) 1_555 2_545 ?
S(3) C(15) 3.462(8) 1_555 2_555 ?
S(5) C(22) 3.498(9) 1_555 2_555 ?
S(6) C(7) 3.55(1) 1_555 2_555 ?
S(7) O(1) 3.46(2) 1_555 1_555 ?
S(7) C(2) 3.498(8) 1_555 2_555 ?
S(7) C(3) 3.571(8) 1_555 2_555 ?
S(7) C(26) 3.59(2) 1_555 1_555 ?
S(9) O(1) 3.32(3) 1_555 1_555 ?
S(9) C(18) 3.540(9) 1_555 2_555 ?
S(9) F(1) 3.554(8) 1_555 1_555 ?
F(1) C(19) 3.36(1) 1_555 2_545 ?
F(2) C(23) 3.12(1) 1_555 1_555 ?
F(2) C(8) 3.18(1) 1_555 1_556 ?
F(2) C(24) 3.20(1) 1_555 1_555 ?
F(2) C(9) 3.50(1) 1_555 1_556 ?
F(3) C(20) 3.45(1) 1_555 4_466 ?
O(1) C(19) 3.36(2) 1_555 2_545 ?
N(2) C(23) 3.49(1) 1_555 2_546 ?
C(3) C(12) 3.59(1) 1_555 2_555 ?
C(5) C(15) 3.43(1) 1_555 2_545 ?
C(7) C(23) 3.56(1) 1_555 1_554 ?
